data_7020549
loop_
_publ_author_name
'Derrah, Eric J.'
'Martin, Carmen'
'Ladeira, Sonia'
'Miqueu, Karinne'
'Bouhadir, Ghenwa'
'Bourissou, Didier'

_publ_section_title
;
 Coordination of a diphosphine-phosphine oxide to Au, Ag and Rh: when
 polyfunctionality rhymes with versatility.
;
_journal_issue 47
_journal_name_full 'Dalton transactions (Cambridge, England : 2003)'
_journal_page_first 14274
_journal_page_last 14280
_journal_paper_doi 10.1039/c2dt31848b
_journal_volume 41
_journal_year 2012
_chemical_compound_source 'synthesis as described'
_chemical_formula_moiety 'C30 H41 Ag Cl O P3'
_chemical_formula_sum 'C30 H41 Ag Cl O P3'
_chemical_formula_weight 653.86
_chemical_name_systematic
;
?
;
_space_group_IT_number 14
_symmetry_cell_setting monoclinic
_symmetry_Int_Tables_number 14
_symmetry_space_group_name_Hall '-P 2yn'
_symmetry_space_group_name_H-M 'P 1 21/n 1'
_atom_sites_solution_hydrogens geom
_atom_sites_solution_primary direct
_atom_sites_solution_secondary difmap
_cell_angle_alpha 90
_cell_angle_beta 97.935(10)
_cell_angle_gamma 90
_cell_formula_units_Z 4
_cell_length_a 8.832(4)
_cell_length_b 18.830(8)
_cell_length_c 18.315(8)
_cell_measurement_reflns_used 5242
_cell_measurement_temperature 193(2)
_cell_measurement_theta_max 26.33
_cell_measurement_theta_min 2.25
_cell_measurement_wavelength 0.71073
_cell_volume 3017(2)
_computing_cell_refinement 'Bruker SAINT'
_computing_data_collection 'Bruker APEX2'
_computing_data_reduction 'Bruker SAINT'
_computing_molecular_graphics 'Ortep-3 for Windows (Farrugia, 1997)'
_computing_publication_material 'WinGX publication routines (Farrugia, 1999)'
_computing_structure_refinement 'SHELXL-97 (Sheldrick, 2008)'
_computing_structure_solution 'SHELXS-97 (Sheldrick, 1990)'
_diffrn_ambient_temperature 193(2)
_diffrn_measured_fraction_theta_full 0.97
_diffrn_measured_fraction_theta_max 0.97
_diffrn_measurement_device_type 'Bruker Kappa APEX II Quazar'
_diffrn_measurement_method 'phi and omega scans'
_diffrn_radiation_monochromator 'multilayer optics'
_diffrn_radiation_probe x-ray
_diffrn_radiation_source 'microfocus sealed tube'
_diffrn_radiation_type MoK\a
_diffrn_radiation_wavelength 0.71073
_diffrn_reflns_av_R_equivalents 0.0416
_diffrn_reflns_av_unetI/netI 0.051
_diffrn_reflns_limit_h_max 11
_diffrn_reflns_limit_h_min -9
_diffrn_reflns_limit_k_max 23
_diffrn_reflns_limit_k_min -23
_diffrn_reflns_limit_l_max 22
_diffrn_reflns_limit_l_min -22
_diffrn_reflns_number 20202
_diffrn_reflns_theta_full 26.37
_diffrn_reflns_theta_max 26.37
_diffrn_reflns_theta_min 3.12
_diffrn_standards_decay_% 0
_diffrn_standards_interval_count 0
_diffrn_standards_interval_time 0
_diffrn_standards_number 0
_exptl_absorpt_coefficient_mu 0.937
_exptl_absorpt_correction_T_max 0.9635
_exptl_absorpt_correction_T_min 0.9350
_exptl_absorpt_correction_type multi-scan
_exptl_absorpt_process_details 'SADABS (Bruker-AXS)'
_exptl_crystal_colour colourless
_exptl_crystal_density_diffrn 1.44
_exptl_crystal_density_method 'not measured'
_exptl_crystal_description parallelepiped
_exptl_crystal_F_000 1352
_exptl_crystal_size_max 0.16
_exptl_crystal_size_mid 0.06
_exptl_crystal_size_min 0.04
_refine_diff_density_max 0.357
_refine_diff_density_min -0.355
_refine_diff_density_rms 0.079
_refine_ls_extinction_method none
_refine_ls_goodness_of_fit_ref 1.031
_refine_ls_hydrogen_treatment constr
_refine_ls_matrix_type full
_refine_ls_number_parameters 333
_refine_ls_number_reflns 5976
_refine_ls_number_restraints 0
_refine_ls_restrained_S_all 1.031
_refine_ls_R_factor_all 0.0504
_refine_ls_R_factor_gt 0.0325
_refine_ls_shift/su_max 0.004
_refine_ls_shift/su_mean 0
_refine_ls_structure_factor_coef Fsqd
_refine_ls_weighting_details 'calc w=1/[\s^2^(Fo^2^)+(0.0340P)^2^+0.3289P] where P=(Fo^2^+2Fc^2^)/3'
_refine_ls_weighting_scheme calc
_refine_ls_wR_factor_gt 0.0703
_refine_ls_wR_factor_ref 0.0766
_reflns_number_gt 4667
_reflns_number_total 5976
_reflns_threshold_expression >2sigma(I)
_cod_data_source_file c2dt31848b.txt
_cod_data_source_block 5
_cod_original_sg_symbol_H-M 'P 21/n'
_cod_database_code 7020549

loop_
_symmetry_equiv_pos_as_xyz
'x, y, z'
'-x+1/2, y+1/2, -z+1/2'
'-x, -y, -z'
'x-1/2, -y-1/2, z-1/2'

loop_
_atom_site_label
_atom_site_type_symbol
_atom_site_fract_x
_atom_site_fract_y
_atom_site_fract_z
_atom_site_U_iso_or_equiv
_atom_site_adp_type
_atom_site_occupancy
_atom_site_symmetry_multiplicity
_atom_site_calc_flag
_atom_site_refinement_flags
C1 C 0.7955(3) 0.38685(14) 1.05686(14) 0.0185(6) Uani 1 1 d .
C2 C 0.9148(3) 0.43571(16) 1.05966(16) 0.0268(7) Uani 1 1 d .
H2 H 0.9722 0.4388 1.0196 0.032 Uiso 1 1 calc R
C3 C 0.9509(3) 0.47986(16) 1.12034(16) 0.0296(7) Uani 1 1 d .
H3 H 1.0309 0.5137 1.1212 0.036 Uiso 1 1 calc R
C4 C 0.8703(4) 0.47435(17) 1.17905(17) 0.0321(7) Uani 1 1 d .
H4 H 0.8933 0.5054 1.22 0.039 Uiso 1 1 calc R
C5 C 0.7556(4) 0.42405(17) 1.17928(16) 0.0311(7) Uani 1 1 d .
H5 H 0.7029 0.4193 1.2208 0.037 Uiso 1 1 calc R
C6 C 0.7187(3) 0.38046(16) 1.11777(16) 0.0266(7) Uani 1 1 d .
H6 H 0.64 0.346 1.1176 0.032 Uiso 1 1 calc R
C7 C 0.5811(3) 0.28573(15) 0.98134(14) 0.0192(6) Uani 1 1 d .
C8 C 0.4603(3) 0.33286(16) 0.98847(16) 0.0254(7) Uani 1 1 d .
H8 H 0.4798 0.3825 0.9901 0.03 Uiso 1 1 calc R
C9 C 0.3147(3) 0.30885(17) 0.99310(16) 0.0291(7) Uani 1 1 d .
H9 H 0.2351 0.3416 0.9985 0.035 Uiso 1 1 calc R
C10 C 0.2855(3) 0.23716(18) 0.98992(16) 0.0316(8) Uani 1 1 d .
H10 H 0.1852 0.2201 0.9928 0.038 Uiso 1 1 calc R
C11 C 0.4021(3) 0.18981(16) 0.98247(17) 0.0276(7) Uani 1 1 d .
H11 H 0.3797 0.1405 0.9802 0.033 Uiso 1 1 calc R
C12 C 0.5525(3) 0.21206(15) 0.97816(15) 0.0204(6) Uani 1 1 d .
C13 C 0.5989(3) 0.06397(15) 0.93726(16) 0.0255(7) Uani 1 1 d .
H13 H 0.5251 0.0529 0.9725 0.031 Uiso 1 1 calc R
C14 C 0.7134(3) 0.00297(16) 0.93670(18) 0.0318(7) Uani 1 1 d .
H14A H 0.6603 -0.0394 0.9151 0.048 Uiso 1 1 calc R
H14B H 0.7597 -0.0074 0.9873 0.048 Uiso 1 1 calc R
H14C H 0.7934 0.0167 0.9073 0.048 Uiso 1 1 calc R
C15 C 0.5118(4) 0.07452(18) 0.85958(16) 0.0368(8) Uani 1 1 d .
H15A H 0.5843 0.0859 0.8253 0.055 Uiso 1 1 calc R
H15B H 0.4386 0.1136 0.8602 0.055 Uiso 1 1 calc R
H15C H 0.4568 0.0308 0.8436 0.055 Uiso 1 1 calc R
C16 C 0.7976(3) 0.13493(15) 1.06166(15) 0.0239(7) Uani 1 1 d .
H16 H 0.8129 0.1837 1.0831 0.029 Uiso 1 1 calc R
C17 C 0.7018(4) 0.09455(18) 1.11113(16) 0.0336(8) Uani 1 1 d .
H17A H 0.695 0.0445 1.0964 0.05 Uiso 1 1 calc R
H17B H 0.5989 0.1151 1.1063 0.05 Uiso 1 1 calc R
H17C H 0.7499 0.0981 1.1625 0.05 Uiso 1 1 calc R
C18 C 0.9566(3) 0.10290(17) 1.06373(17) 0.0330(8) Uani 1 1 d .
H18A H 1.0112 0.1058 1.114 0.05 Uiso 1 1 calc R
H18B H 1.0134 0.1292 1.0302 0.05 Uiso 1 1 calc R
H18C H 0.9476 0.053 1.0484 0.05 Uiso 1 1 calc R
C19 C 0.7262(3) 0.38984(14) 0.89821(15) 0.0189(6) Uani 1 1 d .
C20 C 0.6713(3) 0.45777(15) 0.91206(16) 0.0249(7) Uani 1 1 d .
H20 H 0.6603 0.4703 0.9613 0.03 Uiso 1 1 calc R
C21 C 0.6326(3) 0.50717(16) 0.85680(17) 0.0314(7) Uani 1 1 d .
H21 H 0.5942 0.5524 0.868 0.038 Uiso 1 1 calc R
C22 C 0.6505(3) 0.48991(17) 0.78460(17) 0.0326(8) Uani 1 1 d .
H22 H 0.6245 0.5231 0.7458 0.039 Uiso 1 1 calc R
C23 C 0.7066(3) 0.42366(16) 0.77036(16) 0.0257(7) Uani 1 1 d .
H23 H 0.7207 0.4126 0.7211 0.031 Uiso 1 1 calc R
C24 C 0.7440(3) 0.37184(15) 0.82477(15) 0.0198(6) Uani 1 1 d .
C25 C 0.6535(3) 0.26461(17) 0.71534(16) 0.0293(7) Uani 1 1 d .
H25 H 0.6611 0.2989 0.6743 0.035 Uiso 1 1 calc R
C26 C 0.4975(3) 0.2725(2) 0.7409(2) 0.0467(10) Uani 1 1 d .
H26A H 0.4182 0.2553 0.7022 0.07 Uiso 1 1 calc R
H26B H 0.479 0.3226 0.7509 0.07 Uiso 1 1 calc R
H26C H 0.4949 0.2447 0.7859 0.07 Uiso 1 1 calc R
C27 C 0.6705(4) 0.18889(18) 0.68677(19) 0.0423(9) Uani 1 1 d .
H27A H 0.6644 0.1549 0.7268 0.064 Uiso 1 1 calc R
H27B H 0.7696 0.1841 0.6689 0.064 Uiso 1 1 calc R
H27C H 0.5883 0.1792 0.6463 0.064 Uiso 1 1 calc R
C28 C 0.9789(3) 0.31328(15) 0.75286(16) 0.0253(7) Uani 1 1 d .
H28 H 0.9551 0.3582 0.7245 0.03 Uiso 1 1 calc R
C29 C 1.1052(3) 0.32751(17) 0.81571(18) 0.0343(8) Uani 1 1 d .
H29A H 1.1356 0.2828 0.8411 0.051 Uiso 1 1 calc R
H29B H 1.0686 0.3608 0.8505 0.051 Uiso 1 1 calc R
H29C H 1.1934 0.3481 0.7963 0.051 Uiso 1 1 calc R
C30 C 1.0310(4) 0.25690(18) 0.70116(17) 0.0363(8) Uani 1 1 d .
H30A H 1.1315 0.2699 0.6884 0.054 Uiso 1 1 calc R
H30B H 0.957 0.2542 0.6561 0.054 Uiso 1 1 calc R
H30C H 1.0376 0.2106 0.7259 0.054 Uiso 1 1 calc R
O1 O 0.90072(19) 0.28312(10) 0.97621(10) 0.0215(4) Uani 1 1 d .
P1 P 0.76517(8) 0.32921(4) 0.97712(4) 0.01716(16) Uani 1 1 d .
P2 P 0.70232(8) 0.14697(4) 0.96535(4) 0.01942(17) Uani 1 1 d .
P3 P 0.80683(8) 0.28468(4) 0.79285(4) 0.01944(17) Uani 1 1 d .
Cl1 Cl 1.08033(8) 0.10261(4) 0.85760(4) 0.03084(19) Uani 1 1 d .
Ag1 Ag 0.86521(2) 0.183013(11) 0.874396(12) 0.02178(8) Uani 1 1 d .

loop_
_atom_site_aniso_label
_atom_site_aniso_U_11
_atom_site_aniso_U_22
_atom_site_aniso_U_33
_atom_site_aniso_U_23
_atom_site_aniso_U_13
_atom_site_aniso_U_12
C1 0.0194(14) 0.0179(15) 0.0176(14) 0.0002(12) 0.0003(12) 0.0020(11)
C2 0.0292(16) 0.0283(17) 0.0244(16) 0.0011(14) 0.0089(14) -0.0050(13)
C3 0.0299(17) 0.0285(18) 0.0291(17) -0.0025(14) -0.0009(15) -0.0096(14)
C4 0.0417(19) 0.0294(18) 0.0232(17) -0.0058(14) -0.0024(15) 0.0000(15)
C5 0.0398(18) 0.038(2) 0.0164(15) -0.0011(14) 0.0074(15) 0.0003(15)
C6 0.0244(16) 0.0319(18) 0.0250(16) 0.0013(14) 0.0087(14) -0.0033(13)
C7 0.0173(14) 0.0247(16) 0.0156(14) 0.0006(12) 0.0026(12) -0.0007(12)
C8 0.0253(16) 0.0236(17) 0.0276(16) -0.0007(13) 0.0044(14) -0.0015(12)
C9 0.0192(15) 0.040(2) 0.0284(17) -0.0004(15) 0.0035(14) 0.0069(13)
C10 0.0178(15) 0.044(2) 0.0340(19) -0.0006(16) 0.0059(14) -0.0073(14)
C11 0.0226(15) 0.0269(17) 0.0338(18) 0.0005(14) 0.0059(14) -0.0065(13)
C12 0.0198(14) 0.0252(16) 0.0160(14) 0.0012(12) 0.0016(12) -0.0003(12)
C13 0.0285(16) 0.0239(16) 0.0253(16) 0.0004(13) 0.0076(14) -0.0088(12)
C14 0.0352(17) 0.0204(17) 0.0404(19) -0.0045(15) 0.0078(16) -0.0046(13)
C15 0.043(2) 0.039(2) 0.0281(18) -0.0012(15) 0.0026(16) -0.0150(16)
C16 0.0288(16) 0.0205(16) 0.0215(15) 0.0003(13) 0.0002(14) -0.0021(12)
C17 0.0379(18) 0.040(2) 0.0231(16) 0.0026(15) 0.0069(15) -0.0035(15)
C18 0.0282(17) 0.038(2) 0.0297(17) 0.0046(15) -0.0067(15) -0.0020(14)
C19 0.0166(14) 0.0194(15) 0.0211(15) 0.0045(12) 0.0038(12) 0.0003(11)
C20 0.0262(16) 0.0249(17) 0.0243(16) 0.0015(13) 0.0058(14) 0.0061(13)
C21 0.0342(17) 0.0210(17) 0.0392(19) 0.0031(15) 0.0057(16) 0.0108(13)
C22 0.0383(18) 0.0269(18) 0.0314(18) 0.0095(15) 0.0002(16) 0.0092(14)
C23 0.0281(16) 0.0308(18) 0.0175(15) 0.0033(13) 0.0011(13) 0.0018(13)
C24 0.0168(14) 0.0210(15) 0.0213(15) 0.0011(12) 0.0019(13) 0.0019(11)
C25 0.0316(17) 0.0296(18) 0.0246(17) 0.0027(14) -0.0039(14) -0.0037(13)
C26 0.0253(18) 0.055(2) 0.057(2) -0.001(2) -0.0063(18) -0.0053(16)
C27 0.051(2) 0.041(2) 0.0331(19) -0.0115(16) -0.0003(17) -0.0144(17)
C28 0.0283(16) 0.0222(16) 0.0274(16) 0.0063(13) 0.0104(14) -0.0006(13)
C29 0.0232(16) 0.039(2) 0.041(2) -0.0030(16) 0.0063(16) -0.0060(14)
C30 0.0399(19) 0.039(2) 0.0344(19) -0.0036(16) 0.0203(16) 0.0017(15)
O1 0.0184(10) 0.0217(11) 0.0238(11) 0.0005(9) 0.0003(9) 0.0024(8)
P1 0.0167(4) 0.0174(4) 0.0174(4) 0.0004(3) 0.0026(3) -0.0006(3)
P2 0.0209(4) 0.0168(4) 0.0209(4) 0.0012(3) 0.0042(3) -0.0022(3)
P3 0.0208(4) 0.0208(4) 0.0171(4) 0.0001(3) 0.0038(3) -0.0007(3)
Cl1 0.0245(4) 0.0334(4) 0.0352(4) -0.0072(4) 0.0061(3) 0.0058(3)
Ag1 0.02246(13) 0.02141(13) 0.02208(13) 0.00081(10) 0.00523(10) -0.00083(9)

loop_
_atom_type_symbol
_atom_type_description
_atom_type_scat_dispersion_real
_atom_type_scat_dispersion_imag
_atom_type_scat_source
C C 0.0033 0.0016 'International Tables Vol C Tables 4.2.6.8 and 6.1.1.4'
H H 0 0 'International Tables Vol C Tables 4.2.6.8 and 6.1.1.4'
O O 0.0106 0.006 'International Tables Vol C Tables 4.2.6.8 and 6.1.1.4'
P P 0.1023 0.0942 'International Tables Vol C Tables 4.2.6.8 and 6.1.1.4'
Cl Cl 0.1484 0.1585 'International Tables Vol C Tables 4.2.6.8 and 6.1.1.4'
Ag Ag -0.8971 1.1015 'International Tables Vol C Tables 4.2.6.8 and 6.1.1.4'

loop_
_geom_angle_atom_site_label_1
_geom_angle_atom_site_label_2
_geom_angle_atom_site_label_3
_geom_angle
C6 C1 C2 118.6(3)
C6 C1 P1 124.2(2)
C2 C1 P1 116.9(2)
C3 C2 C1 120.9(3)
C3 C2 H2 119.6
C1 C2 H2 119.6
C4 C3 C2 119.7(3)
C4 C3 H3 120.2
C2 C3 H3 120.2
C3 C4 C5 120.8(3)
C3 C4 H4 119.6
C5 C4 H4 119.6
C4 C5 C6 119.2(3)
C4 C5 H5 120.4
C6 C5 H5 120.4
C1 C6 C5 120.8(3)
C1 C6 H6 119.6
C5 C6 H6 119.6
C8 C7 C12 119.4(2)
C8 C7 P1 114.2(2)
C12 C7 P1 126.4(2)
C9 C8 C7 121.7(3)
C9 C8 H8 119.2
C7 C8 H8 119.2
C10 C9 C8 119.4(3)
C10 C9 H9 120.3
C8 C9 H9 120.3
C9 C10 C11 120.0(3)
C9 C10 H10 120
C11 C10 H10 120
C10 C11 C12 122.4(3)
C10 C11 H11 118.8
C12 C11 H11 118.8
C11 C12 C7 117.1(3)
C11 C12 P2 120.7(2)
C7 C12 P2 122.2(2)
C14 C13 C15 109.8(3)
C14 C13 P2 109.6(2)
C15 C13 P2 108.3(2)
C14 C13 H13 109.7
C15 C13 H13 109.7
P2 C13 H13 109.7
C13 C14 H14A 109.5
C13 C14 H14B 109.5
H14A C14 H14B 109.5
C13 C14 H14C 109.5
H14A C14 H14C 109.5
H14B C14 H14C 109.5
C13 C15 H15A 109.5
C13 C15 H15B 109.5
H15A C15 H15B 109.5
C13 C15 H15C 109.5
H15A C15 H15C 109.5
H15B C15 H15C 109.5
C18 C16 C17 111.9(2)
C18 C16 P2 111.5(2)
C17 C16 P2 114.1(2)
C18 C16 H16 106.2
C17 C16 H16 106.2
P2 C16 H16 106.2
C16 C17 H17A 109.5
C16 C17 H17B 109.5
H17A C17 H17B 109.5
C16 C17 H17C 109.5
H17A C17 H17C 109.5
H17B C17 H17C 109.5
C16 C18 H18A 109.5
C16 C18 H18B 109.5
H18A C18 H18B 109.5
C16 C18 H18C 109.5
H18A C18 H18C 109.5
H18B C18 H18C 109.5
C20 C19 C24 118.4(3)
C20 C19 P1 117.1(2)
C24 C19 P1 124.4(2)
C21 C20 C19 122.5(3)
C21 C20 H20 118.7
C19 C20 H20 118.7
C20 C21 C22 119.3(3)
C20 C21 H21 120.3
C22 C21 H21 120.3
C23 C22 C21 118.8(3)
C23 C22 H22 120.6
C21 C22 H22 120.6
C22 C23 C24 123.4(3)
C22 C23 H23 118.3
C24 C23 H23 118.3
C23 C24 C19 117.6(3)
C23 C24 P3 116.3(2)
C19 C24 P3 126.1(2)
C26 C25 C27 109.3(3)
C26 C25 P3 109.9(2)
C27 C25 P3 110.7(2)
C26 C25 H25 108.9
C27 C25 H25 108.9
P3 C25 H25 108.9
C25 C26 H26A 109.5
C25 C26 H26B 109.5
H26A C26 H26B 109.5
C25 C26 H26C 109.5
H26A C26 H26C 109.5
H26B C26 H26C 109.5
C25 C27 H27A 109.5
C25 C27 H27B 109.5
H27A C27 H27B 109.5
C25 C27 H27C 109.5
H27A C27 H27C 109.5
H27B C27 H27C 109.5
C29 C28 C30 109.9(3)
C29 C28 P3 108.0(2)
C30 C28 P3 112.0(2)
C29 C28 H28 109
C30 C28 H28 109
P3 C28 H28 109
C28 C29 H29A 109.5
C28 C29 H29B 109.5
H29A C29 H29B 109.5
C28 C29 H29C 109.5
H29A C29 H29C 109.5
H29B C29 H29C 109.5
C28 C30 H30A 109.5
C28 C30 H30B 109.5
H30A C30 H30B 109.5
C28 C30 H30C 109.5
H30A C30 H30C 109.5
H30B C30 H30C 109.5
O1 P1 C1 109.33(12)
O1 P1 C7 117.53(13)
C1 P1 C7 105.50(12)
O1 P1 C19 114.81(12)
C1 P1 C19 104.66(13)
C7 P1 C19 103.88(12)
C12 P2 C13 105.19(14)
C12 P2 C16 101.50(13)
C13 P2 C16 107.61(13)
C12 P2 Ag1 113.77(9)
C13 P2 Ag1 111.12(10)
C16 P2 Ag1 116.64(10)
C24 P3 C28 99.49(13)
C24 P3 C25 101.68(13)
C28 P3 C25 107.90(14)
C24 P3 Ag1 123.32(9)
C28 P3 Ag1 110.73(10)
C25 P3 Ag1 112.21(10)
P3 Ag1 P2 122.75(3)
P3 Ag1 Cl1 120.25(3)
P2 Ag1 Cl1 116.62(3)

loop_
_geom_bond_atom_site_label_1
_geom_bond_atom_site_label_2
_geom_bond_distance
C1 C6 1.388(4)
C1 C2 1.395(4)
C1 P1 1.810(3)
C2 C3 1.389(4)
C2 H2 0.95
C3 C4 1.373(4)
C3 H3 0.95
C4 C5 1.387(4)
C4 H4 0.95
C5 C6 1.396(4)
C5 H5 0.95
C6 H6 0.95
C7 C8 1.408(4)
C7 C12 1.410(4)
C7 P1 1.831(3)
C8 C9 1.377(4)
C8 H8 0.95
C9 C10 1.374(4)
C9 H9 0.95
C10 C11 1.383(4)
C10 H10 0.95
C11 C12 1.406(4)
C11 H11 0.95
C12 P2 1.842(3)
C13 C14 1.531(4)
C13 C15 1.534(4)
C13 P2 1.847(3)
C13 H13 1
C14 H14A 0.98
C14 H14B 0.98
C14 H14C 0.98
C15 H15A 0.98
C15 H15B 0.98
C15 H15C 0.98
C16 C18 1.524(4)
C16 C17 1.526(4)
C16 P2 1.861(3)
C16 H16 1
C17 H17A 0.98
C17 H17B 0.98
C17 H17C 0.98
C18 H18A 0.98
C18 H18B 0.98
C18 H18C 0.98
C19 C20 1.403(4)
C19 C24 1.417(4)
C19 P1 1.837(3)
C20 C21 1.382(4)
C20 H20 0.95
C21 C22 1.392(4)
C21 H21 0.95
C22 C23 1.380(4)
C22 H22 0.95
C23 C24 1.401(4)
C23 H23 0.95
C24 P3 1.853(3)
C25 C26 1.522(4)
C25 C27 1.533(4)
C25 P3 1.860(3)
C25 H25 1
C26 H26A 0.98
C26 H26B 0.98
C26 H26C 0.98
C27 H27A 0.98
C27 H27B 0.98
C27 H27C 0.98
C28 C29 1.512(4)
C28 C30 1.535(4)
C28 P3 1.856(3)
C28 H28 1
C29 H29A 0.98
C29 H29B 0.98
C29 H29C 0.98
C30 H30A 0.98
C30 H30B 0.98
C30 H30C 0.98
O1 P1 1.4806(19)
P2 Ag1 2.4428(10)
P3 Ag1 2.4389(11)
Cl1 Ag1 2.4816(10)
